data_7031137
loop_
_publ_author_name
'Su, Cheng-Yong'
'Liao, Sen'
'Wanner, Matthias'
'Fiedler, Jan'
'Zhang, Cheng'
'Kang, Bei-Sheng'
'Kaim, Wolfgang'

_publ_section_title
;
 The copper(i)/copper(ii) transition in complexes with
 8-alkylthioquinoline based multidentate ligandsElectronic supplementary
 information (ESI) available. Schemes S1 and S2, Figs. S1--S7, selected
 bond lengths and angles and preparation of complexes. See
 http://www.rsc.org/suppdata/dt/b2/b208120m/
;
_journal_issue 2
_journal_name_full 'Dalton Transactions'
_journal_page_first 189
_journal_paper_doi 10.1039/b208120m
_journal_year 2003
_chemical_formula_moiety '? R_chemical_formula_structural ?'
_chemical_formula_sum 'C24 H24 Cl2 Cu N2 O10 S2'
_chemical_formula_weight 699.01
_chemical_name_systematic
; 
? 
;
_space_group_IT_number 15
_symmetry_cell_setting monoclinic
_symmetry_space_group_name_Hall '-C 2yc'
_symmetry_space_group_name_H-M 'C 1 2/c 1'
_atom_sites_solution_hydrogens geom
_atom_sites_solution_primary direct
_atom_sites_solution_secondary difmap
_audit_creation_method SHELXL
_cell_angle_alpha 90.00
_cell_angle_beta 98.72(1)
_cell_angle_gamma 90.00
_cell_formula_units_Z 8
_cell_length_a 12.929(2)
_cell_length_b 17.733(2)
_cell_length_c 24.425(2)
_cell_measurement_reflns_used 26
_cell_measurement_temperature 293(2)
_cell_measurement_theta_max 15
_cell_measurement_theta_min 4
_cell_volume 5535.2(12)
_computing_structure_refinement 'SHELXL-93 (Sheldrick, 1993)'
_computing_structure_solution 'SHELXS-86 (Sheldrick, 1990)'
_diffrn_ambient_temperature 293(2)
_diffrn_measurement_device 'Siemens P4'
_diffrn_radiation_monochromator graphite
_diffrn_radiation_source 'fine-focus sealed tube'
_diffrn_radiation_type MoK\a
_diffrn_radiation_wavelength 0.71073
_diffrn_reflns_av_R_equivalents 0.0219
_diffrn_reflns_av_sigmaI/netI 0.0481
_diffrn_reflns_limit_h_max 15
_diffrn_reflns_limit_h_min 0
_diffrn_reflns_limit_k_max 22
_diffrn_reflns_limit_k_min 0
_diffrn_reflns_limit_l_max 29
_diffrn_reflns_limit_l_min -30
_diffrn_reflns_number 5706
_diffrn_reflns_theta_max 26.41
_diffrn_reflns_theta_min 1.69
_exptl_absorpt_coefficient_mu 1.193
_exptl_absorpt_correction_T_max 0.965
_exptl_absorpt_correction_T_min 0.654
_exptl_absorpt_correction_type empirical
_exptl_crystal_colour Green
_exptl_crystal_density_diffrn 1.678
_exptl_crystal_description Block
_exptl_crystal_F_000 2856
_exptl_crystal_size_max 0.48
_exptl_crystal_size_mid 0.40
_exptl_crystal_size_min 0.30
_refine_diff_density_max 0.771
_refine_diff_density_min -0.722
_refine_diff_density_rms 0.076
_refine_ls_extinction_method none
_refine_ls_goodness_of_fit_all 0.901
_refine_ls_goodness_of_fit_obs 1.045
_refine_ls_hydrogen_treatment xyzref
_refine_ls_matrix_type full
_refine_ls_number_parameters 458
_refine_ls_number_reflns 5452
_refine_ls_number_restraints 20
_refine_ls_restrained_S_all 1.088
_refine_ls_restrained_S_obs 1.223
_refine_ls_R_factor_all 0.0659
_refine_ls_R_factor_obs 0.0422
_refine_ls_shift/esd_max 0.006
_refine_ls_shift/esd_mean 0.000
_refine_ls_structure_factor_coef Fsqd
_refine_ls_weighting_details 'w=1/[\s^2^(Fo^2^)+(0.0743P)^2^+0.0000P] where P=(Fo^2^+2Fc^2^)/3'
_refine_ls_weighting_scheme calc
_refine_ls_wR_factor_all 0.1215
_refine_ls_wR_factor_obs 0.1074
_reflns_number_observed 3723
_reflns_number_total 5454
_reflns_observed_criterion >2sigma(I)
_cod_data_source_file b208120m.txt
_cod_data_source_block 11
_cod_depositor_comments
;
The following automatic conversions were performed:

'_symmetry_cell_setting' value 'Monoclinic' changed to 'monoclinic'
according to
/usr/data/users/saulius/automatic-downloads/retrospective/RSC/lib/dictionaries/cif_core.dic
dictionary named 'cif_core.dic' version 2.4.2 from 2011-04-26.

Automatic conversion script
Id: cif_fix_values 2281 2013-09-26 08:29:07Z andrius 

The following automatic conversions were performed:

'_refine_ls_weighting_scheme' value 'calc
w=1/[\s^2^(Fo^2^)+(0.0743P)^2^+0.0000P] where P=(Fo^2^+2Fc^2^)/3' was
changed to 'calc'. New tag '_refine_ls_weighting_details' was
created. The value of the new tag was set to
'w=1/[\s^2^(Fo^2^)+(0.0743P)^2^+0.0000P] where P=(Fo^2^+2Fc^2^)/3'.

Automatic conversion script
Id: cif_fix_values 3143 2015-03-26 13:38:13Z robertas 
;
_cod_original_sg_symbol_H-M C2/c
_cod_database_code 7031137

loop_
_symmetry_equiv_pos_as_xyz
'x, y, z'
'-x, y, -z+1/2'
'x+1/2, y+1/2, z'
'-x+1/2, y+1/2, -z+1/2'
'-x, -y, -z'
'x, -y, z-1/2'
'-x+1/2, -y+1/2, -z'
'x+1/2, -y+1/2, z-1/2'

loop_
_atom_site_aniso_label
_atom_site_aniso_U_11
_atom_site_aniso_U_22
_atom_site_aniso_U_33
_atom_site_aniso_U_23
_atom_site_aniso_U_13
_atom_site_aniso_U_12
Cu1 0.03098(12) 0.03158(12) 0.03079(12) 0.00062(11) 0.00115(10) 0.00139(11)
S1 0.0601(4) 0.0383(3) 0.0517(3) 0.0092(3) 0.0072(3) -0.0066(3)
S2 0.0334(3) 0.0381(3) 0.0407(3) -0.0035(2) 0.0037(2) 0.0047(2)
N1 0.0304(8) 0.0341(9) 0.0352(9) -0.0002(8) 0.0030(7) -0.0021(7)
N2 0.0367(9) 0.0397(10) 0.0318(9) 0.0012(8) 0.0010(8) 0.0059(8)
O1 0.0484(8) 0.0415(8) 0.0329(7) -0.0060(7) 0.0031(7) 0.0036(7)
O2 0.0301(7) 0.0459(9) 0.0421(8) -0.0041(7) 0.0078(6) 0.0035(7)
C1 0.0446(12) 0.0391(12) 0.0526(13) -0.0070(10) 0.0181(10) -0.0086(10)
C2 0.0538(14) 0.0516(15) 0.083(2) -0.0087(14) 0.0258(13) -0.0179(12)
C3 0.0464(14) 0.067(2) 0.103(2) -0.028(2) 0.0261(14) -0.0239(13)
C4 0.0312(12) 0.070(2) 0.076(2) -0.0267(14) 0.0037(12) -0.0050(12)
C5 0.0279(10) 0.0531(14) 0.0515(13) -0.0191(11) 0.0057(10) -0.0005(10)
C6 0.0300(10) 0.0353(11) 0.0404(11) -0.0101(9) 0.0099(9) -0.0038(9)
C7 0.0339(11) 0.0413(12) 0.0422(12) 0.0040(10) -0.0005(10) 0.0029(10)
C8 0.0466(13) 0.0521(14) 0.0463(13) 0.0058(11) -0.0012(11) 0.0094(12)
C9 0.0357(12) 0.069(2) 0.0494(14) -0.0168(13) -0.0066(11) 0.0139(12)
C10 0.061(2) 0.0320(13) 0.081(2) -0.0043(13) -0.0023(15) 0.0032(12)
C11 0.0484(14) 0.0479(14) 0.062(2) -0.0183(12) -0.0042(12) 0.0079(12)
C12 0.0641(15) 0.0577(15) 0.0344(11) -0.0048(11) 0.0140(11) 0.0130(13)
C13 0.0464(12) 0.064(2) 0.0530(13) 0.0015(12) 0.0262(11) 0.0077(12)
C14 0.0360(11) 0.0467(13) 0.0487(13) 0.0049(11) 0.0044(10) -0.0105(10)
C15 0.0553(14) 0.0346(12) 0.0453(13) 0.0013(10) 0.0013(11) -0.0039(11)
C16 0.0353(11) 0.0420(12) 0.0287(10) -0.0009(9) 0.0046(9) -0.0061(10)
C17 0.0548(13) 0.0469(14) 0.0419(12) -0.0048(11) 0.0155(11) -0.0066(12)
C18 0.066(2) 0.0595(15) 0.0317(11) -0.0090(11) 0.0046(11) -0.0194(13)
C19 0.0536(14) 0.067(2) 0.0327(12) 0.0039(12) -0.0033(11) -0.0121(13)
C20 0.0375(11) 0.0557(14) 0.0321(11) 0.0086(10) 0.0005(9) -0.0044(11)
C21 0.0359(11) 0.0422(11) 0.0241(10) 0.0008(9) 0.0045(9) -0.0034(10)
C22 0.0440(12) 0.0510(14) 0.0416(12) 0.0012(11) 0.0004(11) 0.0107(11)
C23 0.0518(14) 0.063(2) 0.0476(13) 0.0088(12) 0.0003(12) 0.0223(13)
C24 0.0481(14) 0.069(2) 0.0416(13) 0.0140(12) -0.0044(11) 0.0099(13)
Cl2 0.0369(3) 0.0380(3) 0.0496(3) 0.0003(2) -0.0014(2) -0.0032(2)
O9 0.0382(9) 0.0897(15) 0.112(2) -0.0069(13) 0.0070(11) 0.0103(10)
O8 0.0606(11) 0.0657(11) 0.0695(11) 0.0171(10) 0.0096(9) -0.0128(9)
O7 0.096(2) 0.0883(15) 0.0470(10) -0.0031(10) -0.0061(11) -0.0103(12)
O10 0.0777(13) 0.0398(10) 0.104(2) -0.0113(10) -0.0047(12) -0.0046(10)
Cl1 0.0558(5) 0.0491(5) 0.0885(7) 0.000 0.0189(5) 0.000
O4 0.070(3) 0.123(4) 0.143(4) 0.042(3) 0.035(3) -0.015(3)
O5 0.118(4) 0.113(4) 0.051(2) -0.002(2) 0.014(2) 0.027(3)
O6 0.050(2) 0.071(3) 0.138(4) 0.028(3) -0.040(2) -0.008(2)
Cl3 0.0554(6) 0.1174(9) 0.0778(7) -0.0352(6) 0.0020(5) -0.0089(6)
O13 0.044(2) 0.120(4) 0.081(3) -0.003(3) 0.005(2) -0.002(2)

loop_
_atom_site_label
_atom_site_type_symbol
_atom_site_fract_x
_atom_site_fract_y
_atom_site_fract_z
_atom_site_U_iso_or_equiv
_atom_site_thermal_displace_type
_atom_site_occupancy
_atom_site_calc_flag
_atom_site_refinement_flags
Cu1 Cu 0.09745(2) 0.358833(14) 0.155724(10) 0.03148(6) Uani 1 d .
S1 S 0.01302(5) 0.24145(3) 0.17230(3) 0.0501(2) Uani 1 d .
S2 S 0.09275(4) 0.47934(3) 0.20090(2) 0.03758(14) Uani 1 d .
N1 N -0.03093(13) 0.37874(10) 0.10063(7) 0.0334(5) Uani 1 d .
N2 N 0.22078(14) 0.33887(10) 0.21348(7) 0.0365(5) Uani 1 d .
O1 O 0.16331(12) 0.28319(9) 0.09438(6) 0.0412(4) Uani 1 d .
O2 O 0.20264(11) 0.43363(8) 0.10429(6) 0.0391(4) Uani 1 d .
C1 C -0.1056(2) 0.26325(13) 0.12898(10) 0.0443(6) Uani 1 d .
C2 C -0.1881(2) 0.2133(2) 0.12537(12) 0.0614(8) Uani 1 d .
C3 C -0.2801(2) 0.2282(2) 0.08868(13) 0.0708(9) Uani 1 d .
C4 C -0.2895(2) 0.2899(2) 0.05707(12) 0.0595(8) Uani 1 d .
C5 C -0.2066(2) 0.34253(13) 0.05867(10) 0.0442(6) Uani 1 d .
C6 C -0.1142(2) 0.32907(12) 0.09597(9) 0.0348(6) Uani 1 d .
C7 C -0.0404(2) 0.44016(13) 0.06941(9) 0.0398(6) Uani 1 d .
C8 C -0.1287(2) 0.45633(14) 0.03146(10) 0.0492(7) Uani 1 d .
C9 C -0.2116(2) 0.4082(2) 0.02581(10) 0.0527(7) Uani 1 d .
C10 C 0.0718(2) 0.18005(14) 0.12555(12) 0.0592(9) Uani 1 d .
C11 C 0.0996(2) 0.21980(14) 0.07566(11) 0.0540(8) Uani 1 d .
C12 C 0.2051(2) 0.32310(15) 0.05200(9) 0.0514(7) Uani 1 d .
C13 C 0.2709(2) 0.3855(2) 0.07850(10) 0.0524(7) Uani 1 d .
C14 C 0.2583(2) 0.49002(14) 0.13924(10) 0.0440(7) Uani 1 d .
C15 C 0.1782(2) 0.53506(13) 0.16393(10) 0.0457(7) Uani 1 d .
C16 C 0.1828(2) 0.45316(12) 0.25999(8) 0.0354(6) Uani 1 d .
C17 C 0.1998(2) 0.50074(14) 0.30495(10) 0.0471(7) Uani 1 d .
C18 C 0.2787(2) 0.48372(15) 0.34932(9) 0.0526(7) Uani 1 d .
C19 C 0.3392(2) 0.4215(2) 0.34819(9) 0.0520(7) Uani 1 d .
C20 C 0.3219(2) 0.37025(13) 0.30301(9) 0.0423(6) Uani 1 d .
C21 C 0.2411(2) 0.38670(12) 0.25840(8) 0.0341(6) Uani 1 d .
C22 C 0.2801(2) 0.27767(14) 0.21209(10) 0.0462(7) Uani 1 d .
C23 C 0.3613(2) 0.2588(2) 0.25502(11) 0.0549(8) Uani 1 d .
C24 C 0.3822(2) 0.3050(2) 0.29955(10) 0.0542(8) Uani 1 d .
Cl2 Cl 0.07179(4) 0.66258(3) 0.39874(2) 0.0423(2) Uani 1 d .
O9 O 0.17772(14) 0.63899(12) 0.41015(9) 0.0803(7) Uani 1 d .
O8 O 0.01197(15) 0.62011(11) 0.43222(8) 0.0653(6) Uani 1 d .
O7 O 0.0302(2) 0.64987(12) 0.34174(8) 0.0789(7) Uani 1 d .
O10 O 0.0636(2) 0.74019(10) 0.41157(9) 0.0759(7) Uani 1 d .
Cl1 Cl 0.0000 0.04660(5) 0.2500 0.0636(3) Uani 1 d SD
O3 O 0.0000 -0.03185(13) 0.2500 0.1237(14) Uiso 1 d SD
O4 O 0.0927(2) 0.0812(2) 0.2405(2) 0.110(2) Uani 0.50 d PD
O5 O 0.0144(3) 0.0514(2) 0.31697(13) 0.094(2) Uani 0.50 d PD
O6 O -0.0909(2) 0.0862(2) 0.2349(2) 0.092(2) Uani 0.50 d PD
Cl3 Cl 0.5000 0.5000 0.5000 0.0844(4) Uani 1 d SD
O11 O 0.4653(6) 0.4824(4) 0.44683(13) 0.273(7) Uiso 0.40 d PD
O12 O 0.4428(3) 0.4714(2) 0.54275(14) 0.121(2) Uiso 0.50 d PD
O13 O 0.6027(2) 0.4714(2) 0.52337(15) 0.082(2) Uani 0.50 d PD
O14 O 0.5127(4) 0.57780(15) 0.5169(2) 0.118(2) Uiso 0.50 d PD
H2A H -0.1774(21) 0.1658(16) 0.1509(11) 0.080 Uiso 1 d .
H3A H -0.3333(21) 0.1913(15) 0.0847(11) 0.080 Uiso 1 d .
H4A H -0.3427(21) 0.3058(16) 0.0344(11) 0.080 Uiso 1 d .
H7A H 0.0174(21) 0.4743(16) 0.0744(11) 0.080 Uiso 1 d .
H8A H -0.1270(21) 0.4981(16) 0.0085(11) 0.080 Uiso 1 d .
H9A H -0.2679(21) 0.4154(16) 0.0018(11) 0.080 Uiso 1 d .
H10A H 0.0204(22) 0.1384(15) 0.1192(11) 0.080 Uiso 1 d .
H10B H 0.1279(22) 0.1656(16) 0.1471(11) 0.080 Uiso 1 d .
H11A H 0.1388(21) 0.1852(16) 0.0556(11) 0.080 Uiso 1 d .
H11B H 0.0387(21) 0.2332(16) 0.0481(11) 0.080 Uiso 1 d .
H12A H 0.1477(22) 0.3413(15) 0.0249(11) 0.080 Uiso 1 d .
H12B H 0.2476(21) 0.2904(15) 0.0353(11) 0.080 Uiso 1 d .
H13A H 0.3263(22) 0.3661(15) 0.1076(11) 0.080 Uiso 1 d .
H13B H 0.2986(21) 0.4150(16) 0.0477(11) 0.080 Uiso 1 d .
H14A H 0.2926(21) 0.5189(16) 0.1176(11) 0.080 Uiso 1 d .
H14B H 0.3082(21) 0.4691(16) 0.1705(11) 0.080 Uiso 1 d .
H15A H 0.2026(21) 0.5687(15) 0.1908(11) 0.080 Uiso 1 d .
H15B H 0.1320(21) 0.5560(15) 0.1378(11) 0.080 Uiso 1 d .
H17A H 0.1564(21) 0.5432(15) 0.3022(11) 0.080 Uiso 1 d .
H18A H 0.2961(22) 0.5162(16) 0.3803(11) 0.080 Uiso 1 d .
H19A H 0.3952(22) 0.4113(15) 0.3750(11) 0.080 Uiso 1 d .
H22A H 0.2619(22) 0.2470(15) 0.1803(12) 0.080 Uiso 1 d .
H23A H 0.3946(21) 0.2120(16) 0.2541(11) 0.080 Uiso 1 d .
H24A H 0.4290(21) 0.2967(16) 0.3245(11) 0.080 Uiso 1 d .

loop_
_atom_type_symbol
_atom_type_description
_atom_type_scat_dispersion_real
_atom_type_scat_dispersion_imag
_atom_type_scat_source
C C 0.0033 0.0016 'International Tables Vol C Tables 4.2.6.8 and 6.1.1.4'
H H 0.0000 0.0000 'International Tables Vol C Tables 4.2.6.8 and 6.1.1.4'
N N 0.0061 0.0033 'International Tables Vol C Tables 4.2.6.8 and 6.1.1.4'
O O 0.0106 0.0060 'International Tables Vol C Tables 4.2.6.8 and 6.1.1.4'
S S 0.1246 0.1234 'International Tables Vol C Tables 4.2.6.8 and 6.1.1.4'
Cl Cl 0.1484 0.1585 'International Tables Vol C Tables 4.2.6.8 and 6.1.1.4'
Cu Cu 0.3201 1.2651 'International Tables Vol C Tables 4.2.6.8 and 6.1.1.4'

loop_
_geom_angle_atom_site_label_1
_geom_angle_atom_site_label_2
_geom_angle_atom_site_label_3
_geom_angle
_geom_angle_site_symmetry_1
_geom_angle_site_symmetry_3
N2 Cu1 N1 177.18(7) . .
N2 Cu1 O1 91.28(6) . .
N1 Cu1 O1 90.93(6) . .
N2 Cu1 O2 90.72(6) . .
N1 Cu1 O2 91.65(6) . .
O1 Cu1 O2 71.37(5) . .
N2 Cu1 S2 84.63(5) . .
N1 Cu1 S2 94.33(5) . .
O1 Cu1 S2 149.76(4) . .
O2 Cu1 S2 78.72(4) . .
N2 Cu1 S1 93.54(5) . .
N1 Cu1 S1 85.12(5) . .
O1 Cu1 S1 79.95(4) . .
O2 Cu1 S1 151.09(4) . .
S2 Cu1 S1 130.14(2) . .
C1 S1 C10 99.31(12) . .
C1 S1 Cu1 94.84(8) . .
C10 S1 Cu1 99.65(9) . .
C16 S2 C15 99.98(10) . .
C16 S2 Cu1 94.68(7) . .
C15 S2 Cu1 101.25(8) . .
C7 N1 C6 118.3(2) . .
C7 N1 Cu1 121.76(14) . .
C6 N1 Cu1 119.92(13) . .
C22 N2 C21 118.7(2) . .
C22 N2 Cu1 121.90(14) . .
C21 N2 Cu1 119.26(14) . .
C12 O1 C11 115.0(2) . .
C12 O1 Cu1 114.02(13) . .
C11 O1 Cu1 114.88(14) . .
C14 O2 C13 112.8(2) . .
C14 O2 Cu1 110.37(13) . .
C13 O2 Cu1 109.66(14) . .
C2 C1 C6 120.0(2) . .
C2 C1 S1 119.4(2) . .
C6 C1 S1 120.5(2) . .
C1 C2 C3 119.6(3) . .
C4 C3 C2 121.3(2) . .
C3 C4 C5 121.5(2) . .
C6 C5 C9 118.0(2) . .
C6 C5 C4 118.0(2) . .
C9 C5 C4 124.0(2) . .
N1 C6 C5 121.3(2) . .
N1 C6 C1 119.1(2) . .
C5 C6 C1 119.6(2) . .
N1 C7 C8 123.3(2) . .
C9 C8 C7 119.6(2) . .
C8 C9 C5 119.5(2) . .
C11 C10 S1 113.7(2) . .
O1 C11 C10 107.9(2) . .
O1 C12 C13 108.0(2) . .
O2 C13 C12 106.5(2) . .
O2 C14 C15 107.1(2) . .
C14 C15 S2 114.6(2) . .
C17 C16 C21 121.0(2) . .
C17 C16 S2 119.7(2) . .
C21 C16 S2 119.12(15) . .
C16 C17 C18 119.6(2) . .
C19 C18 C17 120.9(2) . .
C18 C19 C20 120.9(2) . .
C24 C20 C21 118.2(2) . .
C24 C20 C19 123.4(2) . .
C21 C20 C19 118.4(2) . .
N2 C21 C16 120.0(2) . .
N2 C21 C20 120.8(2) . .
C16 C21 C20 119.1(2) . .
N2 C22 C23 122.8(2) . .
C24 C23 C22 119.3(2) . .
C23 C24 C20 120.1(2) . .
O9 Cl2 O10 110.15(13) . .
O9 Cl2 O8 108.88(12) . .
O10 Cl2 O8 108.73(13) . .
O9 Cl2 O7 110.68(14) . .
O10 Cl2 O7 109.75(13) . .
O8 Cl2 O7 108.61(12) . .
O6 Cl1 O6 118.4(3) 2 .
O6 Cl1 O3 120.82(15) 2 .
O6 Cl1 O3 120.82(15) . .
O6 Cl1 O4 116.9(2) 2 2
O6 Cl1 O4 25.5(3) . 2
O3 Cl1 O4 116.1(2) . 2
O6 Cl1 O4 25.5(3) 2 .
O6 Cl1 O4 116.9(2) . .
O3 Cl1 O4 116.1(2) . .
O4 Cl1 O4 127.8(3) 2 .
O6 Cl1 O5 101.9(2) 2 2
O6 Cl1 O5 74.9(2) . 2
O3 Cl1 O5 93.0(2) . 2
O4 Cl1 O5 100.0(2) 2 2
O4 Cl1 O5 77.2(2) . 2
O6 Cl1 O5 74.9(2) 2 .
O6 Cl1 O5 101.9(2) . .
O3 Cl1 O5 93.0(2) . .
O4 Cl1 O5 77.2(2) 2 .
O4 Cl1 O5 100.0(2) . .
O5 Cl1 O5 173.9(3) 2 .
O6 O4 Cl1 74.8(4) 2 .
O4 O6 Cl1 79.7(4) 2 .
O11 Cl3 O11 180.000(2) 5_666 .
O11 Cl3 O14 59.7(3) 5_666 .
O11 Cl3 O14 120.3(3) . .
O11 Cl3 O14 120.3(3) 5_666 5_666
O11 Cl3 O14 59.7(3) . 5_666
O14 Cl3 O14 180.000(1) . 5_666
O11 Cl3 O13 63.3(3) 5_666 .
O11 Cl3 O13 116.7(3) . .
O14 Cl3 O13 99.4(2) . .
O14 Cl3 O13 80.6(2) 5_666 .
O11 Cl3 O13 116.7(3) 5_666 5_666
O11 Cl3 O13 63.3(3) . 5_666
O14 Cl3 O13 80.6(2) . 5_666
O14 Cl3 O13 99.4(2) 5_666 5_666
O13 Cl3 O13 180.0 . 5_666
O11 Cl3 O12 118.7(3) 5_666 5_666
O11 Cl3 O12 61.3(3) . 5_666
O14 Cl3 O12 79.8(3) . 5_666
O14 Cl3 O12 100.2(3) 5_666 5_666
O13 Cl3 O12 82.6(2) . 5_666
O13 Cl3 O12 97.4(2) 5_666 5_666
O11 Cl3 O12 61.3(3) 5_666 .
O11 Cl3 O12 118.7(3) . .
O14 Cl3 O12 100.2(3) . .
O14 Cl3 O12 79.8(3) 5_666 .
O13 Cl3 O12 97.4(2) . .
O13 Cl3 O12 82.6(2) 5_666 .
O12 Cl3 O12 180.000(1) 5_666 .
Cl3 O11 O14 63.6(2) . 5_666
Cl3 O11 O12 63.3(3) . 5_666
O14 O11 O12 104.0(4) 5_666 5_666
Cl3 O11 O13 62.0(2) . 5_666
O14 O11 O13 101.0(4) 5_666 5_666
O12 O11 O13 97.8(4) 5_666 5_666
O11 O12 Cl3 55.4(2) 5_666 .
Cl3 O13 O11 54.7(2) . 5_666
O11 O14 Cl3 56.7(2) 5_666 .

loop_
_geom_bond_atom_site_label_1
_geom_bond_atom_site_label_2
_geom_bond_distance
_geom_bond_site_symmetry_2
Cu1 N2 1.994(2) .
Cu1 N1 2.003(2) .
Cu1 O1 2.271(2) .
Cu1 O2 2.389(2) .
Cu1 S2 2.4099(6) .
Cu1 S1 2.4129(7) .
S1 C1 1.769(2) .
S1 C10 1.825(3) .
S2 C16 1.773(2) .
S2 C15 1.820(3) .
N1 C7 1.325(3) .
N1 C6 1.382(3) .
N2 C22 1.333(3) .
N2 C21 1.380(3) .
O1 C12 1.426(3) .
O1 C11 1.427(3) .
O2 C14 1.435(3) .
O2 C13 1.440(3) .
C1 C2 1.379(3) .
C1 C6 1.413(3) .
C2 C3 1.401(4) .
C3 C4 1.333(4) .
C4 C5 1.418(3) .
C5 C6 1.408(3) .
C5 C9 1.410(4) .
C7 C8 1.388(3) .
C8 C9 1.361(4) .
C10 C11 1.498(4) .
C12 C13 1.483(4) .
C14 C15 1.505(3) .
C16 C17 1.376(3) .
C16 C21 1.403(3) .
C17 C18 1.404(3) .
C18 C19 1.355(4) .
C19 C20 1.421(3) .
C20 C24 1.405(4) .
C20 C21 1.421(3) .
C22 C23 1.407(3) .
C23 C24 1.356(4) .
Cl2 O9 1.419(2) .
Cl2 O10 1.419(2) .
Cl2 O8 1.423(2) .
Cl2 O7 1.432(2) .
Cl1 O6 1.370(3) 2
Cl1 O6 1.370(3) .
Cl1 O3 1.391(2) .
Cl1 O4 1.397(2) 2
Cl1 O4 1.397(2) .
Cl1 O5 1.620(3) 2
Cl1 O5 1.620(3) .
O4 O6 0.611(6) 2
O6 O4 0.611(6) 2
Cl3 O11 1.345(3) 5_666
Cl3 O11 1.345(3) .
Cl3 O14 1.442(3) .
Cl3 O14 1.442(3) 5_666
Cl3 O13 1.455(3) .
Cl3 O13 1.455(3) 5_666
Cl3 O12 1.459(3) 5_666
Cl3 O12 1.459(3) .
O11 O14 1.390(7) 5_666
O11 O12 1.434(8) 5_666
O11 O13 1.472(8) 5_666
O12 O11 1.434(8) 5_666
O13 O11 1.472(8) 5_666
O14 O11 1.390(7) 5_666

loop_
_geom_torsion_atom_site_label_1
_geom_torsion_atom_site_label_2
_geom_torsion_atom_site_label_3
_geom_torsion_atom_site_label_4
_geom_torsion
_geom_torsion_site_symmetry_1
_geom_torsion_site_symmetry_4
N2 Cu1 S1 C1 171.89(10) . .
N1 Cu1 S1 C1 -5.62(10) . .
O1 Cu1 S1 C1 -97.44(9) . .
O2 Cu1 S1 C1 -90.16(11) . .
S2 Cu1 S1 C1 85.93(8) . .
N2 Cu1 S1 C10 -87.79(10) . .
N1 Cu1 S1 C10 94.70(10) . .
O1 Cu1 S1 C10 2.88(9) . .
O2 Cu1 S1 C10 10.15(12) . .
S2 Cu1 S1 C10 -173.75(9) . .
N2 Cu1 S2 C16 -12.01(9) . .
N1 Cu1 S2 C16 165.35(9) . .
O1 Cu1 S2 C16 -95.31(10) . .
O2 Cu1 S2 C16 -103.83(8) . .
S1 Cu1 S2 C16 78.10(8) . .
N2 Cu1 S2 C15 89.14(9) . .
N1 Cu1 S2 C15 -93.49(9) . .
O1 Cu1 S2 C15 5.84(11) . .
O2 Cu1 S2 C15 -2.67(8) . .
S1 Cu1 S2 C15 179.25(8) . .
N2 Cu1 N1 C7 121.2(14) . .
O1 Cu1 N1 C7 -97.3(2) . .
O2 Cu1 N1 C7 -25.9(2) . .
S2 Cu1 N1 C7 52.9(2) . .
S1 Cu1 N1 C7 -177.2(2) . .
N2 Cu1 N1 C6 -56.3(15) . .
O1 Cu1 N1 C6 85.1(2) . .
O2 Cu1 N1 C6 156.5(2) . .
S2 Cu1 N1 C6 -124.7(2) . .
S1 Cu1 N1 C6 5.29(15) . .
N1 Cu1 N2 C22 119.0(14) . .
O1 Cu1 N2 C22 -22.4(2) . .
O2 Cu1 N2 C22 -93.8(2) . .
S2 Cu1 N2 C22 -172.4(2) . .
S1 Cu1 N2 C22 57.6(2) . .
N1 Cu1 N2 C21 -56.1(15) . .
O1 Cu1 N2 C21 162.4(2) . .
O2 Cu1 N2 C21 91.0(2) . .
S2 Cu1 N2 C21 12.44(15) . .
S1 Cu1 N2 C21 -117.6(2) . .
N2 Cu1 O1 C12 -105.36(14) . .
N1 Cu1 O1 C12 76.39(14) . .
O2 Cu1 O1 C12 -15.03(13) . .
S2 Cu1 O1 C12 -23.8(2) . .
S1 Cu1 O1 C12 161.27(14) . .
N2 Cu1 O1 C11 118.89(15) . .
N1 Cu1 O1 C11 -59.35(15) . .
O2 Cu1 O1 C11 -150.77(15) . .
S2 Cu1 O1 C11 -159.59(12) . .
S1 Cu1 O1 C11 25.53(14) . .
N2 Cu1 O2 C14 -52.05(13) . .
N1 Cu1 O2 C14 126.42(13) . .
O1 Cu1 O2 C14 -143.15(13) . .
S2 Cu1 O2 C14 32.34(12) . .
S1 Cu1 O2 C14 -150.71(11) . .
N2 Cu1 O2 C13 72.86(13) . .
N1 Cu1 O2 C13 -108.67(13) . .
O1 Cu1 O2 C13 -18.24(12) . .
S2 Cu1 O2 C13 157.25(13) . .
S1 Cu1 O2 C13 -25.8(2) . .
C10 S1 C1 C2 82.6(2) . .
Cu1 S1 C1 C2 -176.8(2) . .
C10 S1 C1 C6 -93.9(2) . .
Cu1 S1 C1 C6 6.7(2) . .
C6 C1 C2 C3 0.2(4) . .
S1 C1 C2 C3 -176.3(2) . .
C1 C2 C3 C4 0.0(5) . .
C2 C3 C4 C5 0.8(5) . .
C3 C4 C5 C6 -1.8(4) . .
C3 C4 C5 C9 179.3(3) . .
C7 N1 C6 C5 0.7(3) . .
Cu1 N1 C6 C5 178.3(2) . .
C7 N1 C6 C1 -179.9(2) . .
Cu1 N1 C6 C1 -2.3(3) . .
C9 C5 C6 N1 0.4(3) . .
C4 C5 C6 N1 -178.6(2) . .
C9 C5 C6 C1 -179.0(2) . .
C4 C5 C6 C1 2.0(3) . .
C2 C1 C6 N1 179.4(2) . .
S1 C1 C6 N1 -4.2(3) . .
C2 C1 C6 C5 -1.2(4) . .
S1 C1 C6 C5 175.2(2) . .
C6 N1 C7 C8 -1.4(3) . .
Cu1 N1 C7 C8 -179.0(2) . .
N1 C7 C8 C9 1.0(4) . .
C7 C8 C9 C5 0.1(4) . .
C6 C5 C9 C8 -0.7(4) . .
C4 C5 C9 C8 178.2(3) . .
C1 S1 C10 C11 66.4(2) . .
Cu1 S1 C10 C11 -30.2(2) . .
C12 O1 C11 C10 174.1(2) . .
Cu1 O1 C11 C10 -50.5(2) . .
S1 C10 C11 O1 53.4(2) . .
C11 O1 C12 C13 -178.6(2) . .
Cu1 O1 C12 C13 45.7(2) . .
C14 O2 C13 C12 170.5(2) . .
Cu1 O2 C13 C12 47.1(2) . .
O1 C12 C13 O2 -61.4(2) . .
C13 O2 C14 C15 -179.1(2) . .
Cu1 O2 C14 C15 -56.1(2) . .
O2 C14 C15 S2 55.4(2) . .
C16 S2 C15 C14 71.0(2) . .
Cu1 S2 C15 C14 -25.9(2) . .
C15 S2 C16 C17 86.1(2) . .
Cu1 S2 C16 C17 -171.6(2) . .
C15 S2 C16 C21 -89.3(2) . .
Cu1 S2 C16 C21 13.0(2) . .
C21 C16 C17 C18 1.8(4) . .
S2 C16 C17 C18 -173.5(2) . .
C16 C17 C18 C19 0.8(4) . .
C17 C18 C19 C20 -2.4(4) . .
C18 C19 C20 C24 179.9(3) . .
C18 C19 C20 C21 1.4(4) . .
C22 N2 C21 C16 177.4(2) . .
Cu1 N2 C21 C16 -7.3(3) . .
C22 N2 C21 C20 -1.6(3) . .
Cu1 N2 C21 C20 173.8(2) . .
C17 C16 C21 N2 178.3(2) . .
S2 C16 C21 N2 -6.4(3) . .
C17 C16 C21 C20 -2.7(3) . .
S2 C16 C21 C20 172.6(2) . .
C24 C20 C21 N2 1.5(3) . .
C19 C20 C21 N2 -180.0(2) . .
C24 C20 C21 C16 -177.5(2) . .
C19 C20 C21 C16 1.1(3) . .
C21 N2 C22 C23 1.4(4) . .
Cu1 N2 C22 C23 -173.8(2) . .
N2 C22 C23 C24 -1.2(4) . .
C22 C23 C24 C20 1.1(4) . .
C21 C20 C24 C23 -1.3(4) . .
C19 C20 C24 C23 -179.7(3) . .
O6 Cl1 O4 O6 0.0 2 2
O6 Cl1 O4 O6 100.1(6) . 2
O3 Cl1 O4 O6 -107.4(5) . 2
O4 Cl1 O4 O6 72.6(5) 2 2
O5 Cl1 O4 O6 165.5(5) 2 2
O5 Cl1 O4 O6 -8.9(5) . 2
O6 Cl1 O6 O4 -93.5(5) 2 2
O3 Cl1 O6 O4 86.5(5) . 2
O4 Cl1 O6 O4 0.000(2) 2 2
O4 Cl1 O6 O4 -122.3(5) . 2
O5 Cl1 O6 O4 170.9(5) 2 2
O5 Cl1 O6 O4 -14.4(5) . 2
O11 Cl3 O11 O14 -20.0(650) 5_666 5_666
O14 Cl3 O11 O14 180.000(2) . 5_666
O14 Cl3 O11 O14 0.000(2) 5_666 5_666
O13 Cl3 O11 O14 59.6(4) . 5_666
O13 Cl3 O11 O14 -120.4(4) 5_666 5_666
O12 Cl3 O11 O14 123.6(4) 5_666 5_666
O12 Cl3 O11 O14 -56.4(4) . 5_666
O11 Cl3 O11 O12 -143.6(647) 5_666 5_666
O14 Cl3 O11 O12 56.4(4) . 5_666
O14 Cl3 O11 O12 -123.6(4) 5_666 5_666
O13 Cl3 O11 O12 -63.9(4) . 5_666
O13 Cl3 O11 O12 116.1(4) 5_666 5_666
O12 Cl3 O11 O12 0.0 5_666 5_666
O12 Cl3 O11 O12 180.0 . 5_666
O11 Cl3 O11 O13 100.3(645) 5_666 5_666
O14 Cl3 O11 O13 -59.6(4) . 5_666
O14 Cl3 O11 O13 120.4(4) 5_666 5_666
O13 Cl3 O11 O13 180.000(2) . 5_666
O13 Cl3 O11 O13 0.000(2) 5_666 5_666
O12 Cl3 O11 O13 -116.1(4) 5_666 5_666
O12 Cl3 O11 O13 63.9(4) . 5_666
O11 Cl3 O12 O11 0.0 5_666 5_666
O11 Cl3 O12 O11 180.000(1) . 5_666
O14 Cl3 O12 O11 -47.0(4) . 5_666
O14 Cl3 O12 O11 133.0(4) 5_666 5_666
O13 Cl3 O12 O11 54.0(4) . 5_666
O13 Cl3 O12 O11 -126.0(4) 5_666 5_666
O12 Cl3 O12 O11 -134.2(5) 5_666 5_666
O11 Cl3 O13 O11 0.000(3) 5_666 5_666
O11 Cl3 O13 O11 180.000(3) . 5_666
O14 Cl3 O13 O11 49.0(4) . 5_666
O14 Cl3 O13 O11 -131.0(4) 5_666 5_666
O13 Cl3 O13 O11 156.0(1000) 5_666 5_666
O12 Cl3 O13 O11 127.4(4) 5_666 5_666
O12 Cl3 O13 O11 -52.6(4) . 5_666
O11 Cl3 O14 O11 0.000(3) 5_666 5_666
O11 Cl3 O14 O11 180.000(3) . 5_666
O14 Cl3 O14 O11 -139.5(1000) 5_666 5_666
O13 Cl3 O14 O11 -51.4(4) . 5_666
O13 Cl3 O14 O11 128.6(4) 5_666 5_666
O12 Cl3 O14 O11 -132.0(4) 5_666 5_666
O12 Cl3 O14 O11 48.0(4) . 5_666
